data_7053930
loop_
_publ_author_name
'Saraswatula, Viswanadha G.'
'Saha, Binoy K.'

_publ_section_title
;
 The effect of temperature on interhalogen interactions in a series of
 isostructural organic systems
;
_journal_issue 3
_journal_name_full 'New Journal of Chemistry'
_journal_page_first 897
_journal_paper_doi 10.1039/c3nj01395b
_journal_volume 38
_journal_year 2014
_chemical_formula_moiety 'C33 H33 I3 O3'
_chemical_formula_sum 'C33 H33 I3 O3'
_chemical_formula_weight 858.29
_chemical_name_common 'I-gf, 262 K'
_chemical_name_systematic
;
2,4,6-triethyl-1,3,5-tris(4-iodophenoxy)methylbenzene 
;
_space_group_crystal_system monoclinic
_space_group_IT_number 14
_space_group_name_Hall '-P 2yn'
_space_group_name_H-M_alt 'P 1 21/n 1'
_symmetry_space_group_name_Hall '-P 2yn'
_symmetry_space_group_name_H-M 'P 1 21/n 1'
_atom_sites_solution_hydrogens geom
_atom_sites_solution_primary direct
_atom_sites_solution_secondary difmap
_audit_creation_date 2013-12-25
_audit_creation_method
;
Olex2 1.2
(compiled 2013.11.15 svn.r2834 for OlexSys, GUI svn.r4720)
;
_cell_angle_alpha 90.00
_cell_angle_beta 108.829(5)
_cell_angle_gamma 90.00
_cell_formula_units_Z 8
_cell_length_a 19.7104(9)
_cell_length_b 13.3901(5)
_cell_length_c 26.3231(10)
_cell_measurement_reflns_used 3511
_cell_measurement_temperature 262(2)
_cell_measurement_theta_max 29.0859
_cell_measurement_theta_min 3.6224
_cell_volume 6575.5(5)
_computing_cell_refinement
;
CrysAlisPro, Agilent Technologies,
Version 1.171.36.21 (release 14-08-2012 CrysAlis171 .NET)
(compiled Sep 14 2012,17:21:16)
;
_computing_data_collection
;
CrysAlisPro, Agilent Technologies,
Version 1.171.36.21 (release 14-08-2012 CrysAlis171 .NET)
(compiled Sep 14 2012,17:21:16)
;
_computing_data_reduction
;
CrysAlisPro, Agilent Technologies,
Version 1.171.36.21 (release 14-08-2012 CrysAlis171 .NET)
(compiled Sep 14 2012,17:21:16)
;
_computing_molecular_graphics 'Olex2 (Dolomanov et al., 2009)'
_computing_publication_material 'Olex2 (Dolomanov et al., 2009)'
_computing_structure_refinement 'ShelXL (Sheldrick, 2008)'
_computing_structure_solution 'ShelXS (Sheldrick, 2008)'
_diffrn_ambient_temperature 262(2)
_diffrn_detector_area_resol_mean 15.9821
_diffrn_measured_fraction_theta_full 0.992
_diffrn_measured_fraction_theta_max 0.844
_diffrn_measurement_device_type 'Xcalibur, Eos'
_diffrn_measurement_method '\w scans'
_diffrn_orient_matrix_UB_11 -0.0344667000
_diffrn_orient_matrix_UB_12 0.0211689000
_diffrn_orient_matrix_UB_13 -0.0120656000
_diffrn_orient_matrix_UB_21 -0.0088707000
_diffrn_orient_matrix_UB_22 -0.0105697000
_diffrn_orient_matrix_UB_23 0.0234952000
_diffrn_orient_matrix_UB_31 0.0133801000
_diffrn_orient_matrix_UB_32 0.0474029000
_diffrn_orient_matrix_UB_33 0.0106162000
_diffrn_radiation_monochromator graphite
_diffrn_radiation_type MoK\a
_diffrn_radiation_wavelength 0.71073
_diffrn_reflns_av_R_equivalents 0.0452
_diffrn_reflns_av_unetI/netI 0.0822
_diffrn_reflns_limit_h_max 25
_diffrn_reflns_limit_h_min -24
_diffrn_reflns_limit_k_max 18
_diffrn_reflns_limit_k_min -17
_diffrn_reflns_limit_l_max 35
_diffrn_reflns_limit_l_min -31
_diffrn_reflns_number 30554
_diffrn_reflns_theta_full 25.00
_diffrn_reflns_theta_max 29.15
_diffrn_reflns_theta_min 3.63
_diffrn_source 'Enhance (Mo) X-ray Source'
_exptl_absorpt_coefficient_mu 2.882
_exptl_absorpt_correction_T_max 1.00000
_exptl_absorpt_correction_T_min 0.49104
_exptl_absorpt_correction_type multi-scan
_exptl_absorpt_process_details
;
CrysAlisPro, Agilent Technologies,
Version 1.171.36.21 (release 14-08-2012 CrysAlis171 .NET)
(compiled Sep 14 2012,17:21:16)
Empirical absorption correction using spherical harmonics,
 implemented in SCALE3 ABSPACK scaling algorithm.
;
_exptl_crystal_colour colourless
_exptl_crystal_colour_primary colourless
_exptl_crystal_density_diffrn 1.734
_exptl_crystal_density_method 'not measured'
_exptl_crystal_description plate
_exptl_crystal_F_000 3312
_exptl_crystal_size_max 0.4
_exptl_crystal_size_mid 0.4
_exptl_crystal_size_min 0.07
_refine_diff_density_max 2.027
_refine_diff_density_min -1.660
_refine_diff_density_rms 0.110
_refine_ls_extinction_method none
_refine_ls_goodness_of_fit_ref 1.007
_refine_ls_hydrogen_treatment constr
_refine_ls_matrix_type full
_refine_ls_number_parameters 709
_refine_ls_number_reflns 14981
_refine_ls_number_restraints 0
_refine_ls_restrained_S_all 1.007
_refine_ls_R_factor_all 0.1501
_refine_ls_R_factor_gt 0.0625
_refine_ls_shift/su_max 0.001
_refine_ls_shift/su_mean 0.000
_refine_ls_structure_factor_coef Fsqd
_refine_ls_weighting_details 'calc w=1/[\s^2^(Fo^2^)+(0.0541P)^2^+6.2648P] where P=(Fo^2^+2Fc^2^)/3'
_refine_ls_weighting_scheme calc
_refine_ls_wR_factor_gt 0.1214
_refine_ls_wR_factor_ref 0.1596
_reflns_number_gt 7380
_reflns_number_total 14981
_reflns_threshold_expression >2sigma(I)
_cod_data_source_file c3nj01395b.txt
_cod_data_source_block I-gf-262K
_cod_database_code 7053930

loop_
_space_group_symop_id
_space_group_symop_operation_xyz
1 'x, y, z'
2 '-x+1/2, y+1/2, -z+1/2'
3 '-x, -y, -z'
4 'x-1/2, -y-1/2, z-1/2'

loop_
_atom_site_label
_atom_site_type_symbol
_atom_site_fract_x
_atom_site_fract_y
_atom_site_fract_z
_atom_site_U_iso_or_equiv
_atom_site_adp_type
_atom_site_occupancy
_atom_site_symmetry_multiplicity
_atom_site_calc_flag
_atom_site_refinement_flags_posn
I5 I 0.53939(3) 0.69297(5) 0.28613(2) 0.06964(19) Uani 1 1 d .
I2 I -0.03341(3) 0.30504(5) 0.72496(2) 0.07143(19) Uani 1 1 d .
I6 I 0.32736(3) 0.45145(5) 0.77486(2) 0.07291(19) Uani 1 1 d .
I3 I 0.17045(3) 0.56184(5) 0.21434(2) 0.0752(2) Uani 1 1 d .
I4 I -0.02083(3) 1.53589(4) 0.40846(3) 0.0949(3) Uani 1 1 d .
I1 I 0.52794(3) -0.52080(4) 0.59458(3) 0.0976(3) Uani 1 1 d .
O2 O 0.1770(2) 0.1873(3) 0.60256(17) 0.0469(11) Uani 1 1 d .
O3 O 0.2384(2) 0.2767(4) 0.41034(19) 0.0562(13) Uani 1 1 d .
O1 O 0.4102(2) -0.0856(3) 0.56975(18) 0.0471(12) Uani 1 1 d .
O6 O 0.2372(3) 0.7186(3) 0.57021(19) 0.0545(13) Uani 1 1 d .
O5 O 0.3139(2) 0.8210(3) 0.39366(17) 0.0479(12) Uani 1 1 d .
C7 C 0.3428(3) -0.0639(5) 0.5299(3) 0.0446(17) Uani 1 1 d .
H7A H 0.3058 -0.1062 0.5352 0.054 Uiso 1 1 calc R
H7B H 0.3457 -0.0772 0.4944 0.054 Uiso 1 1 calc R
C26 C 0.1412(4) 0.4140(6) 0.2921(3) 0.057(2) Uani 1 1 d .
H26 H 0.0938 0.4221 0.2704 0.068 Uiso 1 1 calc R
C8 C 0.4333(3) -0.1827(5) 0.5728(3) 0.0380(15) Uani 1 1 d .
O4 O 0.0649(2) 1.0870(3) 0.41891(18) 0.0510(12) Uani 1 1 d .
C3 C 0.2830(3) 0.1769(5) 0.5797(3) 0.0397(15) Uani 1 1 d .
C36 C 0.2024(3) 0.8254(5) 0.4100(2) 0.0379(15) Uani 1 1 d .
C48 C 0.3602(4) 0.7918(5) 0.3671(2) 0.0403(16) Uani 1 1 d .
C25 C 0.1944(4) 0.4655(5) 0.2808(3) 0.0503(18) Uani 1 1 d .
C51 C 0.4625(4) 0.7392(5) 0.3210(3) 0.0467(17) Uani 1 1 d .
C47 C 0.2382(3) 0.7983(5) 0.3689(2) 0.0436(16) Uani 1 1 d .
H47A H 0.2315 0.7280 0.3598 0.052 Uiso 1 1 calc R
H47B H 0.2181 0.8372 0.3364 0.052 Uiso 1 1 calc R
C54 C 0.1675(4) 0.7059(5) 0.5295(3) 0.0519(19) Uani 1 1 d .
H54A H 0.1293 0.7203 0.5443 0.062 Uiso 1 1 calc R
H54B H 0.1617 0.6381 0.5158 0.062 Uiso 1 1 calc R
C49 C 0.3398(4) 0.7453(5) 0.3175(3) 0.0436(16) Uani 1 1 d .
H49 H 0.2918 0.7319 0.2996 0.052 Uiso 1 1 calc R
C35 C 0.1755(3) 0.9220(5) 0.4105(3) 0.0405(16) Uani 1 1 d .
C2 C 0.3052(3) 0.0778(5) 0.5784(3) 0.0392(15) Uani 1 1 d .
C37 C 0.2012(3) 0.7550(5) 0.4490(2) 0.0382(15) Uani 1 1 d .
C5 C 0.3045(4) 0.2116(5) 0.4962(3) 0.0428(16) Uani 1 1 d .
C18 C 0.0405(4) 0.2605(5) 0.6872(3) 0.0486(18) Uani 1 1 d .
C4 C 0.2810(3) 0.2444(5) 0.5383(3) 0.0379(15) Uani 1 1 d .
C41 C 0.0486(4) 1.1858(5) 0.4195(3) 0.0414(16) Uani 1 1 d .
C55 C 0.2537(4) 0.6575(5) 0.6146(3) 0.0463(17) Uani 1 1 d .
C14 C 0.2536(3) 0.2093(5) 0.6236(3) 0.0421(16) Uani 1 1 d .
H14A H 0.2761 0.1723 0.6564 0.050 Uiso 1 1 calc R
H14B H 0.2616 0.2801 0.6310 0.050 Uiso 1 1 calc R
C52 C 0.4827(4) 0.7865(5) 0.3699(3) 0.0489(18) Uani 1 1 d .
H52 H 0.5307 0.8015 0.3873 0.059 Uiso 1 1 calc R
C15 C 0.1358(3) 0.2128(5) 0.6335(2) 0.0382(15) Uani 1 1 d .
C19 C 0.0160(4) 0.2135(5) 0.6380(3) 0.0497(18) Uani 1 1 d .
H19 H -0.0323 0.1975 0.6230 0.060 Uiso 1 1 calc R
C21 C 0.3056(4) 0.2837(5) 0.4523(3) 0.0495(18) Uani 1 1 d .
H21A H 0.3130 0.3513 0.4663 0.059 Uiso 1 1 calc R
H21B H 0.3444 0.2670 0.4386 0.059 Uiso 1 1 calc R
C57 C 0.3448(4) 0.5989(6) 0.6930(3) 0.058(2) Uani 1 1 d .
H57 H 0.3924 0.5986 0.7150 0.070 Uiso 1 1 calc R
C23 C 0.2809(4) 0.3927(6) 0.3567(3) 0.070(2) Uani 1 1 d .
H23 H 0.3282 0.3866 0.3789 0.083 Uiso 1 1 calc R
C11 C 0.4889(4) -0.3730(5) 0.5853(3) 0.0543(19) Uani 1 1 d .
C63 C 0.2368(4) 0.6540(5) 0.4510(3) 0.0482(17) Uani 1 1 d .
H63A H 0.2754 0.6601 0.4359 0.058 Uiso 1 1 calc R
H63B H 0.2576 0.6337 0.4882 0.058 Uiso 1 1 calc R
C20 C 0.0634(4) 0.1906(5) 0.6114(3) 0.0488(18) Uani 1 1 d .
H20 H 0.0467 0.1595 0.5781 0.059 Uiso 1 1 calc R
C39 C 0.1341(4) 0.8731(5) 0.4847(3) 0.0463(17) Uani 1 1 d .
C22 C 0.2271(4) 0.3398(5) 0.3673(3) 0.0475(17) Uani 1 1 d .
C59 C 0.2270(4) 0.5361(6) 0.6721(3) 0.060(2) Uani 1 1 d .
H59 H 0.1946 0.4940 0.6805 0.072 Uiso 1 1 calc R
C13 C 0.4065(4) -0.2517(5) 0.5330(3) 0.0471(17) Uani 1 1 d .
H13 H 0.3699 -0.2344 0.5019 0.057 Uiso 1 1 calc R
C50 C 0.3919(4) 0.7190(5) 0.2948(3) 0.0488(18) Uani 1 1 d .
H50 H 0.3785 0.6874 0.2616 0.059 Uiso 1 1 calc R
C28 C 0.3473(4) 0.0775(6) 0.4457(3) 0.058(2) Uani 1 1 d .
H28A H 0.3303 0.0102 0.4354 0.070 Uiso 1 1 calc R
H28B H 0.3265 0.1210 0.4151 0.070 Uiso 1 1 calc R
C61 C 0.1763(4) 0.9985(5) 0.3684(3) 0.0521(18) Uani 1 1 d .
H61A H 0.2194 0.9896 0.3587 0.062 Uiso 1 1 calc R
H61B H 0.1778 1.0649 0.3835 0.062 Uiso 1 1 calc R
C17 C 0.1120(4) 0.2820(5) 0.7097(3) 0.0487(18) Uani 1 1 d .
H17 H 0.1283 0.3133 0.7430 0.058 Uiso 1 1 calc R
C60 C 0.2045(4) 0.5949(6) 0.6258(3) 0.062(2) Uani 1 1 d .
H60 H 0.1574 0.5920 0.6030 0.074 Uiso 1 1 calc R
C44 C 0.0079(4) 1.3835(5) 0.4137(3) 0.0516(19) Uani 1 1 d .
C1 C 0.3243(3) 0.0440(5) 0.5342(3) 0.0409(16) Uani 1 1 d .
C42 C 0.0799(4) 1.2499(5) 0.4617(3) 0.0497(18) Uani 1 1 d .
H42 H 0.1147 1.2263 0.4924 0.060 Uiso 1 1 calc R
C27 C 0.1571(4) 0.3501(6) 0.3352(3) 0.0536(19) Uani 1 1 d .
H27 H 0.1209 0.3144 0.3426 0.064 Uiso 1 1 calc R
C46 C -0.0030(4) 1.2219(5) 0.3737(3) 0.0532(19) Uani 1 1 d .
H46 H -0.0240 1.1792 0.3451 0.064 Uiso 1 1 calc R
C16 C 0.1600(3) 0.2578(5) 0.6835(3) 0.0455(17) Uani 1 1 d .
H16 H 0.2085 0.2717 0.6993 0.055 Uiso 1 1 calc R
C58 C 0.2962(4) 0.5404(5) 0.7048(3) 0.0486(18) Uani 1 1 d .
C38 C 0.1661(4) 0.7796(5) 0.4855(3) 0.0427(16) Uani 1 1 d .
C40 C 0.1268(4) 1.0547(5) 0.4592(3) 0.0519(19) Uani 1 1 d .
H40A H 0.1197 1.0605 0.4938 0.062 Uiso 1 1 calc R
H40B H 0.1668 1.0972 0.4595 0.062 Uiso 1 1 calc R
C30 C 0.3094(4) 0.0071(5) 0.6245(3) 0.0503(18) Uani 1 1 d .
H30A H 0.2691 0.0197 0.6370 0.060 Uiso 1 1 calc R
H30B H 0.3055 -0.0610 0.6114 0.060 Uiso 1 1 calc R
C34 C 0.1442(4) 0.9472(5) 0.4501(3) 0.0467(17) Uani 1 1 d .
C9 C 0.4881(4) -0.2093(6) 0.6192(3) 0.0545(19) Uani 1 1 d .
H9 H 0.5064 -0.1627 0.6463 0.065 Uiso 1 1 calc R
C32 C 0.2549(4) 0.3503(5) 0.5390(3) 0.0503(18) Uani 1 1 d .
H32A H 0.2194 0.3517 0.5573 0.060 Uiso 1 1 calc R
H32B H 0.2318 0.3724 0.5024 0.060 Uiso 1 1 calc R
C62 C 0.1115(4) 0.9906(7) 0.3183(3) 0.076(3) Uani 1 1 d .
H62A H 0.0687 1.0023 0.3273 0.114 Uiso 1 1 calc GR
H62B H 0.1097 0.9250 0.3032 0.114 Uiso 1 1 calc GR
H62C H 0.1151 1.0395 0.2926 0.114 Uiso 1 1 calc GR
C12 C 0.4343(4) -0.3468(5) 0.5394(3) 0.060(2) Uani 1 1 d .
H12 H 0.4160 -0.3940 0.5125 0.072 Uiso 1 1 calc R
C6 C 0.3234(3) 0.1119(5) 0.4931(3) 0.0437(16) Uani 1 1 d .
C43 C 0.0596(4) 1.3493(5) 0.4583(3) 0.059(2) Uani 1 1 d .
H43 H 0.0813 1.3927 0.4865 0.071 Uiso 1 1 calc R
C10 C 0.5154(4) -0.3045(6) 0.6248(3) 0.059(2) Uani 1 1 d .
H10 H 0.5521 -0.3223 0.6558 0.071 Uiso 1 1 calc R
C24 C 0.2637(4) 0.4548(6) 0.3127(3) 0.067(2) Uani 1 1 d .
H24 H 0.2997 0.4897 0.3046 0.080 Uiso 1 1 calc R
C64 C 0.1852(4) 0.5744(5) 0.4208(3) 0.069(2) Uani 1 1 d .
H64A H 0.1471 0.5675 0.4359 0.103 Uiso 1 1 calc GR
H64B H 0.2101 0.5120 0.4235 0.103 Uiso 1 1 calc GR
H64C H 0.1655 0.5932 0.3837 0.103 Uiso 1 1 calc GR
C33 C 0.3158(4) 0.4229(5) 0.5669(3) 0.068(2) Uani 1 1 d .
H33A H 0.3516 0.4206 0.5495 0.102 Uiso 1 1 calc GR
H33B H 0.3367 0.4040 0.6039 0.102 Uiso 1 1 calc GR
H33C H 0.2969 0.4894 0.5649 0.102 Uiso 1 1 calc GR
C53 C 0.4313(4) 0.8116(5) 0.3929(3) 0.0484(18) Uani 1 1 d .
H53 H 0.4451 0.8424 0.4263 0.058 Uiso 1 1 calc R
C56 C 0.3231(4) 0.6596(6) 0.6479(3) 0.058(2) Uani 1 1 d .
H56 H 0.3559 0.7019 0.6402 0.070 Uiso 1 1 calc R
C65 C 0.0857(4) 0.8940(6) 0.5197(3) 0.060(2) Uani 1 1 d .
H65A H 0.0515 0.9458 0.5027 0.072 Uiso 1 1 calc R
H65B H 0.0588 0.8340 0.5212 0.072 Uiso 1 1 calc R
C45 C -0.0230(4) 1.3206(6) 0.3707(3) 0.057(2) Uani 1 1 d .
H45 H -0.0572 1.3450 0.3399 0.069 Uiso 1 1 calc R
C31 C 0.3780(4) 0.0176(6) 0.6711(3) 0.073(2) Uani 1 1 d .
H31A H 0.4181 0.0017 0.6594 0.109 Uiso 1 1 calc GR
H31B H 0.3770 -0.0273 0.6993 0.109 Uiso 1 1 calc GR
H31C H 0.3825 0.0850 0.6842 0.109 Uiso 1 1 calc GR
C66 C 0.1261(4) 0.9256(7) 0.5753(3) 0.077(3) Uani 1 1 d .
H66A H 0.1567 0.8722 0.5936 0.115 Uiso 1 1 calc GR
H66B H 0.0931 0.9421 0.5940 0.115 Uiso 1 1 calc GR
H66C H 0.1547 0.9832 0.5742 0.115 Uiso 1 1 calc GR
C29 C 0.4267(5) 0.0800(7) 0.4607(4) 0.091(3) Uani 1 1 d .
H29A H 0.4409 0.0556 0.4314 0.137 Uiso 1 1 calc GR
H29B H 0.4472 0.0386 0.4917 0.137 Uiso 1 1 calc GR
H29C H 0.4432 0.1474 0.4689 0.137 Uiso 1 1 calc GR

loop_
_atom_site_aniso_label
_atom_site_aniso_U_11
_atom_site_aniso_U_22
_atom_site_aniso_U_33
_atom_site_aniso_U_23
_atom_site_aniso_U_13
_atom_site_aniso_U_12
I5 0.0654(4) 0.0879(4) 0.0671(4) -0.0118(3) 0.0373(3) 0.0050(3)
I2 0.0693(4) 0.0951(5) 0.0605(3) -0.0100(3) 0.0357(3) 0.0080(3)
I6 0.0827(4) 0.0866(4) 0.0469(3) 0.0185(3) 0.0175(3) 0.0205(3)
I3 0.0866(4) 0.0889(4) 0.0521(3) 0.0190(3) 0.0250(3) 0.0260(3)
I4 0.0614(4) 0.0389(3) 0.1726(7) 0.0278(4) 0.0216(4) 0.0138(3)
I1 0.0681(4) 0.0412(3) 0.1701(7) 0.0281(4) 0.0200(4) 0.0176(3)
O2 0.043(3) 0.054(3) 0.046(3) -0.017(2) 0.018(2) -0.004(2)
O3 0.050(3) 0.056(3) 0.058(3) 0.013(3) 0.011(2) -0.007(2)
O1 0.048(3) 0.031(2) 0.057(3) -0.008(2) 0.010(2) 0.006(2)
O6 0.061(3) 0.049(3) 0.053(3) 0.017(3) 0.017(3) -0.009(2)
O5 0.049(3) 0.050(3) 0.048(3) -0.012(2) 0.021(2) -0.001(2)
C7 0.050(4) 0.030(3) 0.049(4) 0.000(3) 0.010(3) 0.003(3)
C26 0.054(5) 0.063(5) 0.049(5) -0.008(4) 0.011(4) 0.000(4)
C8 0.041(4) 0.032(3) 0.041(4) -0.002(3) 0.013(3) 0.002(3)
O4 0.054(3) 0.035(3) 0.060(3) -0.002(2) 0.013(2) 0.010(2)
C3 0.039(4) 0.034(4) 0.046(4) -0.009(3) 0.014(3) -0.003(3)
C36 0.037(4) 0.039(4) 0.036(4) -0.003(3) 0.010(3) 0.004(3)
C48 0.055(4) 0.036(4) 0.031(3) 0.003(3) 0.016(3) 0.007(3)
C25 0.059(5) 0.051(4) 0.041(4) -0.005(4) 0.018(4) 0.010(4)
C51 0.049(4) 0.045(4) 0.052(4) 0.007(4) 0.024(4) 0.006(4)
C47 0.038(4) 0.053(4) 0.041(4) 0.000(3) 0.013(3) 0.005(3)
C54 0.062(5) 0.042(4) 0.052(4) 0.015(4) 0.018(4) -0.004(4)
C49 0.051(4) 0.040(4) 0.042(4) 0.005(3) 0.019(3) 0.002(3)
C35 0.045(4) 0.034(4) 0.045(4) 0.003(3) 0.018(3) -0.007(3)
C2 0.043(4) 0.031(3) 0.045(4) -0.001(3) 0.016(3) -0.004(3)
C37 0.042(4) 0.032(3) 0.039(4) 0.000(3) 0.012(3) 0.006(3)
C5 0.050(4) 0.027(3) 0.050(4) 0.009(3) 0.014(3) 0.000(3)
C18 0.056(5) 0.042(4) 0.051(4) 0.007(4) 0.022(4) 0.012(4)
C4 0.038(4) 0.030(3) 0.049(4) -0.001(3) 0.019(3) 0.007(3)
C41 0.047(4) 0.032(4) 0.051(4) 0.002(4) 0.024(3) 0.005(3)
C55 0.055(5) 0.039(4) 0.047(4) 0.002(4) 0.019(4) -0.003(4)
C14 0.036(4) 0.045(4) 0.044(4) -0.007(3) 0.011(3) 0.002(3)
C52 0.049(4) 0.053(4) 0.046(4) -0.007(4) 0.017(3) -0.009(4)
C15 0.044(4) 0.034(3) 0.037(4) 0.001(3) 0.014(3) 0.009(3)
C19 0.047(4) 0.051(4) 0.052(4) -0.002(4) 0.018(3) 0.000(4)
C21 0.058(5) 0.040(4) 0.057(5) 0.008(4) 0.029(4) 0.000(4)
C57 0.054(5) 0.067(5) 0.048(4) -0.007(4) 0.009(4) -0.006(4)
C23 0.044(4) 0.074(6) 0.092(6) 0.041(5) 0.024(4) 0.011(4)
C11 0.050(5) 0.035(4) 0.075(5) 0.012(4) 0.016(4) 0.006(4)
C63 0.049(4) 0.034(4) 0.060(5) -0.001(4) 0.017(4) 0.006(3)
C20 0.055(5) 0.048(4) 0.043(4) -0.007(4) 0.015(3) 0.003(4)
C39 0.056(4) 0.039(4) 0.051(4) 0.000(4) 0.027(4) 0.004(3)
C22 0.054(5) 0.040(4) 0.051(4) 0.008(4) 0.020(4) 0.003(4)
C59 0.048(5) 0.064(5) 0.072(5) 0.024(5) 0.024(4) 0.004(4)
C13 0.045(4) 0.032(4) 0.057(4) 0.001(4) 0.006(3) 0.006(3)
C50 0.068(5) 0.041(4) 0.038(4) 0.001(3) 0.018(4) 0.012(4)
C28 0.062(5) 0.048(4) 0.066(5) 0.007(4) 0.022(4) 0.004(4)
C61 0.062(5) 0.042(4) 0.061(5) 0.009(4) 0.031(4) 0.003(4)
C17 0.052(5) 0.053(4) 0.040(4) -0.002(4) 0.013(3) 0.006(4)
C60 0.040(4) 0.067(5) 0.072(5) 0.033(5) 0.011(4) 0.003(4)
C44 0.041(4) 0.036(4) 0.079(6) 0.006(4) 0.020(4) 0.002(3)
C1 0.043(4) 0.033(3) 0.046(4) 0.007(3) 0.012(3) 0.005(3)
C42 0.049(4) 0.036(4) 0.057(5) 0.005(4) 0.008(4) 0.008(3)
C27 0.048(5) 0.054(5) 0.057(5) -0.008(4) 0.015(4) -0.010(4)
C46 0.053(5) 0.048(4) 0.057(5) 0.011(4) 0.016(4) 0.004(4)
C16 0.037(4) 0.052(4) 0.043(4) 0.005(4) 0.005(3) 0.005(3)
C58 0.058(5) 0.052(4) 0.042(4) 0.004(4) 0.024(4) 0.010(4)
C38 0.056(4) 0.030(3) 0.042(4) 0.004(3) 0.016(3) -0.002(3)
C40 0.067(5) 0.035(4) 0.053(4) 0.001(4) 0.018(4) 0.010(4)
C30 0.063(5) 0.043(4) 0.050(4) 0.003(4) 0.025(4) 0.000(4)
C34 0.059(5) 0.030(3) 0.054(4) 0.008(3) 0.022(4) 0.013(3)
C9 0.054(5) 0.055(5) 0.048(4) -0.002(4) 0.007(4) 0.004(4)
C32 0.054(5) 0.032(4) 0.062(5) -0.003(4) 0.015(4) 0.005(3)
C62 0.081(6) 0.081(6) 0.064(5) 0.034(5) 0.019(5) 0.009(5)
C12 0.064(5) 0.037(4) 0.074(6) -0.004(4) 0.015(4) 0.000(4)
C6 0.042(4) 0.048(4) 0.045(4) 0.002(4) 0.020(3) 0.006(3)
C43 0.052(5) 0.039(4) 0.079(6) -0.003(4) 0.009(4) 0.005(4)
C10 0.056(5) 0.065(5) 0.050(5) 0.015(4) 0.009(4) 0.012(4)
C24 0.057(5) 0.076(6) 0.071(5) 0.034(5) 0.027(4) 0.016(4)
C64 0.070(6) 0.040(4) 0.088(6) -0.011(4) 0.015(5) 0.003(4)
C33 0.080(6) 0.035(4) 0.081(6) -0.012(4) 0.016(5) 0.002(4)
C53 0.046(4) 0.056(5) 0.043(4) -0.011(4) 0.014(3) 0.000(4)
C56 0.067(5) 0.058(5) 0.049(5) -0.004(4) 0.018(4) -0.019(4)
C65 0.066(5) 0.058(5) 0.054(5) -0.005(4) 0.015(4) -0.003(4)
C45 0.047(4) 0.057(5) 0.066(5) 0.028(5) 0.016(4) 0.017(4)
C31 0.083(6) 0.069(6) 0.064(5) 0.023(5) 0.020(5) 0.014(5)
C66 0.077(6) 0.082(6) 0.064(5) -0.021(5) 0.013(4) -0.013(5)
C29 0.072(6) 0.098(7) 0.117(8) 0.024(6) 0.049(6) 0.010(6)

loop_
_atom_type_symbol
_atom_type_description
_atom_type_scat_dispersion_real
_atom_type_scat_dispersion_imag
_atom_type_scat_source
C C 0.0033 0.0016 'International Tables Vol C Tables 4.2.6.8 and 6.1.1.4'
H H 0.0000 0.0000 'International Tables Vol C Tables 4.2.6.8 and 6.1.1.4'
O O 0.0106 0.0060 'International Tables Vol C Tables 4.2.6.8 and 6.1.1.4'
I I -0.4742 1.8119 'International Tables Vol C Tables 4.2.6.8 and 6.1.1.4'

loop_
_geom_angle_atom_site_label_1
_geom_angle_atom_site_label_2
_geom_angle_atom_site_label_3
_geom_angle
C15 O2 C14 117.6(5)
C22 O3 C21 117.4(5)
C8 O1 C7 116.5(5)
C55 O6 C54 117.7(5)
C48 O5 C47 117.8(5)
O1 C7 H7A 109.8
O1 C7 H7B 109.8
O1 C7 C1 109.3(5)
H7A C7 H7B 108.3
C1 C7 H7A 109.8
C1 C7 H7B 109.8
C25 C26 H26 119.7
C25 C26 C27 120.5(7)
C27 C26 H26 119.7
O1 C8 C9 116.3(6)
C13 C8 O1 123.9(6)
C13 C8 C9 119.8(6)
C41 O4 C40 116.2(5)
C2 C3 C4 121.3(6)
C2 C3 C14 119.4(6)
C4 C3 C14 119.0(6)
C35 C36 C47 119.6(6)
C37 C36 C47 119.0(6)
C37 C36 C35 121.2(6)
O5 C48 C49 124.7(6)
C53 C48 O5 115.8(6)
C53 C48 C49 119.5(6)
C26 C25 I3 120.7(6)
C24 C25 I3 119.3(6)
C24 C25 C26 120.0(7)
C52 C51 I5 120.9(5)
C50 C51 I5 118.8(5)
C50 C51 C52 120.3(6)
O5 C47 C36 106.0(5)
O5 C47 H47A 110.5
O5 C47 H47B 110.5
C36 C47 H47A 110.5
C36 C47 H47B 110.5
H47A C47 H47B 108.7
O6 C54 H54A 110.6
O6 C54 H54B 110.6
O6 C54 C38 105.5(5)
H54A C54 H54B 108.8
C38 C54 H54A 110.6
C38 C54 H54B 110.6
C48 C49 H49 120.3
C48 C49 C50 119.4(6)
C50 C49 H49 120.3
C36 C35 C61 121.6(6)
C36 C35 C34 119.1(6)
C34 C35 C61 119.3(6)
C3 C2 C1 119.7(6)
C3 C2 C30 120.4(6)
C1 C2 C30 120.0(6)
C36 C37 C63 120.6(6)
C38 C37 C36 118.5(6)
C38 C37 C63 120.9(6)
C4 C5 C21 119.6(6)
C6 C5 C4 120.6(6)
C6 C5 C21 119.8(6)
C19 C18 I2 119.2(5)
C17 C18 I2 120.6(5)
C17 C18 C19 120.1(6)
C3 C4 C32 121.3(6)
C5 C4 C3 118.5(6)
C5 C4 C32 120.2(6)
O4 C41 C42 124.5(6)
O4 C41 C46 116.0(6)
C42 C41 C46 119.5(6)
O6 C55 C60 123.4(6)
C56 C55 O6 116.4(6)
C56 C55 C60 120.1(7)
O2 C14 C3 104.9(5)
O2 C14 H14A 110.8
O2 C14 H14B 110.8
C3 C14 H14A 110.8
C3 C14 H14B 110.8
H14A C14 H14B 108.9
C51 C52 H52 120.3
C51 C52 C53 119.5(7)
C53 C52 H52 120.3
O2 C15 C20 115.2(6)
O2 C15 C16 125.9(6)
C16 C15 C20 118.9(6)
C18 C19 H19 120.3
C20 C19 C18 119.4(7)
C20 C19 H19 120.3
O3 C21 C5 108.1(5)
O3 C21 H21A 110.1
O3 C21 H21B 110.1
C5 C21 H21A 110.1
C5 C21 H21B 110.1
H21A C21 H21B 108.4
C58 C57 H57 120.3
C58 C57 C56 119.4(7)
C56 C57 H57 120.3
C22 C23 H23 120.5
C24 C23 H23 120.5
C24 C23 C22 118.9(7)
C12 C11 I1 119.5(6)
C10 C11 I1 120.6(6)
C10 C11 C12 119.9(7)
C37 C63 H63A 109.1
C37 C63 H63B 109.1
H63A C63 H63B 107.8
C64 C63 C37 112.7(6)
C64 C63 H63A 109.1
C64 C63 H63B 109.1
C15 C20 H20 119.4
C19 C20 C15 121.1(7)
C19 C20 H20 119.4
C38 C39 C34 118.9(6)
C38 C39 C65 120.9(6)
C34 C39 C65 120.1(6)
O3 C22 C23 123.6(7)
C27 C22 O3 115.7(6)
C27 C22 C23 120.7(7)
C60 C59 H59 120.0
C58 C59 H59 120.0
C58 C59 C60 120.0(7)
C8 C13 H13 120.2
C8 C13 C12 119.5(6)
C12 C13 H13 120.2
C51 C50 C49 120.4(7)
C51 C50 H50 119.8
C49 C50 H50 119.8
H28A C28 H28B 108.1
C6 C28 H28A 109.6
C6 C28 H28B 109.6
C29 C28 H28A 109.6
C29 C28 H28B 109.6
C29 C28 C6 110.4(6)
C35 C61 H61A 109.1
C35 C61 H61B 109.1
C35 C61 C62 112.7(6)
H61A C61 H61B 107.8
C62 C61 H61A 109.1
C62 C61 H61B 109.1
C18 C17 H17 119.7
C18 C17 C16 120.7(7)
C16 C17 H17 119.7
C55 C60 C59 118.7(7)
C55 C60 H60 120.7
C59 C60 H60 120.7
C43 C44 I4 119.5(6)
C43 C44 C45 120.7(7)
C45 C44 I4 119.8(5)
C2 C1 C7 120.4(6)
C6 C1 C7 120.4(6)
C6 C1 C2 119.1(6)
C41 C42 H42 120.0
C41 C42 C43 120.1(7)
C43 C42 H42 120.0
C26 C27 H27 120.4
C22 C27 C26 119.2(7)
C22 C27 H27 120.4
C41 C46 H46 120.0
C45 C46 C41 120.1(7)
C45 C46 H46 120.0
C15 C16 H16 120.1
C17 C16 C15 119.8(6)
C17 C16 H16 120.1
C57 C58 I6 120.0(6)
C57 C58 C59 121.4(7)
C59 C58 I6 118.6(5)
C37 C38 C54 119.0(6)
C37 C38 C39 121.6(6)
C39 C38 C54 119.3(6)
O4 C40 H40A 109.4
O4 C40 H40B 109.4
O4 C40 C34 111.0(5)
H40A C40 H40B 108.0
C34 C40 H40A 109.4
C34 C40 H40B 109.4
C2 C30 H30A 108.9
C2 C30 H30B 108.9
H30A C30 H30B 107.7
C31 C30 C2 113.3(6)
C31 C30 H30A 108.9
C31 C30 H30B 108.9
C35 C34 C40 121.2(6)
C39 C34 C35 119.9(6)
C39 C34 C40 118.7(6)
C8 C9 H9 120.0
C10 C9 C8 120.0(7)
C10 C9 H9 120.0
C4 C32 H32A 109.1
C4 C32 H32B 109.1
C4 C32 C33 112.6(6)
H32A C32 H32B 107.8
C33 C32 H32A 109.1
C33 C32 H32B 109.1
C61 C62 H62A 109.5
C61 C62 H62B 109.5
C61 C62 H62C 109.5
H62A C62 H62B 109.5
H62A C62 H62C 109.5
H62B C62 H62C 109.5
C11 C12 H12 119.7
C13 C12 C11 120.6(7)
C13 C12 H12 119.7
C5 C6 C28 119.4(6)
C5 C6 C1 120.7(6)
C1 C6 C28 119.9(6)
C44 C43 C42 119.9(7)
C44 C43 H43 120.0
C42 C43 H43 120.0
C11 C10 C9 120.3(7)
C11 C10 H10 119.9
C9 C10 H10 119.9
C25 C24 C23 120.6(7)
C25 C24 H24 119.7
C23 C24 H24 119.7
C63 C64 H64A 109.5
C63 C64 H64B 109.5
C63 C64 H64C 109.5
H64A C64 H64B 109.5
H64A C64 H64C 109.5
H64B C64 H64C 109.5
C32 C33 H33A 109.5
C32 C33 H33B 109.5
C32 C33 H33C 109.5
H33A C33 H33B 109.5
H33A C33 H33C 109.5
H33B C33 H33C 109.5
C48 C53 C52 121.0(6)
C48 C53 H53 119.5
C52 C53 H53 119.5
C55 C56 C57 120.3(7)
C55 C56 H56 119.9
C57 C56 H56 119.9
C39 C65 H65A 108.9
C39 C65 H65B 108.9
H65A C65 H65B 107.7
C66 C65 C39 113.5(7)
C66 C65 H65A 108.9
C66 C65 H65B 108.9
C44 C45 H45 120.2
C46 C45 C44 119.7(7)
C46 C45 H45 120.2
C30 C31 H31A 109.5
C30 C31 H31B 109.5
C30 C31 H31C 109.5
H31A C31 H31B 109.5
H31A C31 H31C 109.5
H31B C31 H31C 109.5
C65 C66 H66A 109.5
C65 C66 H66B 109.5
C65 C66 H66C 109.5
H66A C66 H66B 109.5
H66A C66 H66C 109.5
H66B C66 H66C 109.5
C28 C29 H29A 109.5
C28 C29 H29B 109.5
C28 C29 H29C 109.5
H29A C29 H29B 109.5
H29A C29 H29C 109.5
H29B C29 H29C 109.5

loop_
_geom_bond_atom_site_label_1
_geom_bond_atom_site_label_2
_geom_bond_distance
I5 C51 2.103(6)
I2 C18 2.099(7)
I6 C58 2.113(7)
I3 C25 2.100(7)
I4 C44 2.111(7)
I1 C11 2.109(7)
O2 C14 1.461(7)
O2 C15 1.364(7)
O3 C21 1.428(8)
O3 C22 1.373(8)
O1 C7 1.431(7)
O1 C8 1.371(7)
O6 C54 1.453(8)
O6 C55 1.377(8)
O5 C48 1.373(7)
O5 C47 1.455(7)
C7 H7A 0.9700
C7 H7B 0.9700
C7 C1 1.504(8)
C26 H26 0.9300
C26 C25 1.366(10)
C26 C27 1.373(10)
C8 C13 1.368(9)
C8 C9 1.391(9)
O4 C41 1.363(7)
O4 C40 1.400(7)
C3 C2 1.401(8)
C3 C4 1.407(9)
C3 C14 1.514(8)
C36 C47 1.514(8)
C36 C35 1.400(8)
C36 C37 1.399(8)
C48 C49 1.384(8)
C48 C53 1.371(9)
C25 C24 1.361(10)
C51 C52 1.372(9)
C51 C50 1.367(9)
C47 H47A 0.9700
C47 H47B 0.9700
C54 H54A 0.9700
C54 H54B 0.9700
C54 C38 1.516(9)
C49 H49 0.9300
C49 C50 1.388(9)
C35 C61 1.514(9)
C35 C34 1.410(9)
C2 C1 1.408(8)
C2 C30 1.520(9)
C37 C63 1.517(8)
C37 C38 1.392(8)
C5 C4 1.403(8)
C5 C21 1.512(9)
C5 C6 1.396(9)
C18 C19 1.378(9)
C18 C17 1.372(9)
C4 C32 1.510(8)
C41 C42 1.382(9)
C41 C46 1.389(9)
C55 C60 1.383(9)
C55 C56 1.365(9)
C14 H14A 0.9700
C14 H14B 0.9700
C52 H52 0.9300
C52 C53 1.379(9)
C15 C20 1.389(9)
C15 C16 1.385(9)
C19 H19 0.9300
C19 C20 1.371(9)
C21 H21A 0.9700
C21 H21B 0.9700
C57 H57 0.9300
C57 C58 1.349(9)
C57 C56 1.389(10)
C23 H23 0.9300
C23 C22 1.378(9)
C23 C24 1.377(10)
C11 C12 1.379(10)
C11 C10 1.358(10)
C63 H63A 0.9700
C63 H63B 0.9700
C63 C64 1.511(9)
C20 H20 0.9300
C39 C38 1.400(9)
C39 C34 1.405(9)
C39 C65 1.551(9)
C22 C27 1.372(9)
C59 H59 0.9300
C59 C60 1.396(9)
C59 C58 1.359(9)
C13 H13 0.9300
C13 C12 1.375(9)
C50 H50 0.9300
C28 H28A 0.9700
C28 H28B 0.9700
C28 C6 1.541(9)
C28 C29 1.485(10)
C61 H61A 0.9700
C61 H61B 0.9700
C61 C62 1.515(10)
C17 H17 0.9300
C17 C16 1.378(9)
C60 H60 0.9300
C44 C43 1.361(10)
C44 C45 1.385(10)
C1 C6 1.408(9)
C42 H42 0.9300
C42 C43 1.384(9)
C27 H27 0.9300
C46 H46 0.9300
C46 C45 1.374(9)
C16 H16 0.9300
C40 H40A 0.9700
C40 H40B 0.9700
C40 C34 1.518(8)
C30 H30A 0.9700
C30 H30B 0.9700
C30 C31 1.510(10)
C9 H9 0.9300
C9 C10 1.373(10)
C32 H32A 0.9700
C32 H32B 0.9700
C32 C33 1.534(9)
C62 H62A 0.9600
C62 H62B 0.9600
C62 H62C 0.9600
C12 H12 0.9300
C43 H43 0.9300
C10 H10 0.9300
C24 H24 0.9300
C64 H64A 0.9600
C64 H64B 0.9600
C64 H64C 0.9600
C33 H33A 0.9600
C33 H33B 0.9600
C33 H33C 0.9600
C53 H53 0.9300
C56 H56 0.9300
C65 H65A 0.9700
C65 H65B 0.9700
C65 C66 1.484(9)
C45 H45 0.9300
C31 H31A 0.9600
C31 H31B 0.9600
C31 H31C 0.9600
C66 H66A 0.9600
C66 H66B 0.9600
C66 H66C 0.9600
C29 H29A 0.9600
C29 H29B 0.9600
C29 H29C 0.9600

loop_
_geom_torsion_atom_site_label_1
_geom_torsion_atom_site_label_2
_geom_torsion_atom_site_label_3
_geom_torsion_atom_site_label_4
_geom_torsion
I5 C51 C52 C53 -176.9(5)
I5 C51 C50 C49 177.8(5)
I2 C18 C19 C20 175.5(5)
I2 C18 C17 C16 -176.3(5)
I3 C25 C24 C23 179.6(6)
I4 C44 C43 C42 -178.7(5)
I4 C44 C45 C46 178.5(5)
I1 C11 C12 C13 178.2(5)
I1 C11 C10 C9 -177.9(6)
O2 C15 C20 C19 -179.1(6)
O2 C15 C16 C17 178.2(6)
O3 C22 C27 C26 178.3(6)
O1 C7 C1 C2 -70.2(8)
O1 C7 C1 C6 112.0(7)
O1 C8 C13 C12 178.6(6)
O1 C8 C9 C10 -178.5(6)
O6 C54 C38 C37 79.3(7)
O6 C54 C38 C39 -96.1(7)
O6 C55 C60 C59 -179.9(7)
O6 C55 C56 C57 -178.8(7)
O5 C48 C49 C50 -179.8(6)
O5 C48 C53 C52 -179.4(6)
C7 O1 C8 C13 17.1(9)
C7 O1 C8 C9 -164.2(6)
C7 C1 C6 C5 178.4(6)
C7 C1 C6 C28 -4.9(9)
C26 C25 C24 C23 -0.4(12)
C8 O1 C7 C1 177.1(5)
C8 C13 C12 C11 -0.3(11)
C8 C9 C10 C11 -0.1(12)
O4 C41 C42 C43 180.0(6)
O4 C41 C46 C45 179.8(6)
O4 C40 C34 C35 76.3(8)
O4 C40 C34 C39 -108.9(7)
C3 C2 C1 C7 -175.3(6)
C3 C2 C1 C6 2.5(9)
C3 C2 C30 C31 -82.5(8)
C3 C4 C32 C33 91.0(8)
C36 C35 C61 C62 85.6(8)
C36 C35 C34 C39 -6.2(10)
C36 C35 C34 C40 168.6(6)
C36 C37 C63 C64 -94.3(8)
C36 C37 C38 C54 -177.1(6)
C36 C37 C38 C39 -1.7(10)
C48 O5 C47 C36 172.2(5)
C48 C49 C50 C51 -0.4(10)
C25 C26 C27 C22 0.9(11)
C51 C52 C53 C48 -1.4(10)
C47 O5 C48 C49 2.4(9)
C47 O5 C48 C53 -177.8(5)
C47 C36 C35 C61 4.5(9)
C47 C36 C35 C34 -178.1(6)
C47 C36 C37 C63 1.5(9)
C47 C36 C37 C38 -177.9(6)
C54 O6 C55 C60 -8.9(10)
C54 O6 C55 C56 169.9(6)
C49 C48 C53 C52 0.5(10)
C35 C36 C47 O5 90.2(7)
C35 C36 C37 C63 -174.2(6)
C35 C36 C37 C38 6.4(9)
C2 C3 C4 C5 -2.5(9)
C2 C3 C4 C32 178.1(6)
C2 C3 C14 O2 -87.7(7)
C2 C1 C6 C5 0.6(10)
C2 C1 C6 C28 177.3(6)
C37 C36 C47 O5 -85.6(7)
C37 C36 C35 C61 -179.8(6)
C37 C36 C35 C34 -2.4(10)
C5 C4 C32 C33 -88.3(8)
C18 C19 C20 C15 0.8(10)
C18 C17 C16 C15 1.1(10)
C4 C3 C2 C1 -1.5(9)
C4 C3 C2 C30 177.9(6)
C4 C3 C14 O2 86.2(7)
C4 C5 C21 O3 -91.2(7)
C4 C5 C6 C28 178.5(6)
C4 C5 C6 C1 -4.8(10)
C41 O4 C40 C34 -172.8(5)
C41 C42 C43 C44 1.0(11)
C41 C46 C45 C44 -0.7(11)
C55 O6 C54 C38 -177.9(6)
C14 O2 C15 C20 179.8(5)
C14 O2 C15 C16 -0.2(9)
C14 C3 C2 C1 172.2(6)
C14 C3 C2 C30 -8.3(9)
C14 C3 C4 C5 -176.3(6)
C14 C3 C4 C32 4.4(9)
C52 C51 C50 C49 -0.5(10)
C15 O2 C14 C3 -177.6(5)
C19 C18 C17 C16 0.5(10)
C21 O3 C22 C23 14.6(10)
C21 O3 C22 C27 -163.5(6)
C21 C5 C4 C3 -177.7(6)
C21 C5 C4 C32 1.6(9)
C21 C5 C6 C28 1.8(10)
C21 C5 C6 C1 178.6(6)
C23 C22 C27 C26 0.2(11)
C63 C37 C38 C54 3.5(9)
C63 C37 C38 C39 178.8(6)
C20 C15 C16 C17 -1.7(10)
C22 O3 C21 C5 177.2(6)
C22 C23 C24 C25 1.5(13)
C13 C8 C9 C10 0.2(11)
C50 C51 C52 C53 1.4(10)
C61 C35 C34 C39 171.2(6)
C61 C35 C34 C40 -14.0(10)
C17 C18 C19 C20 -1.4(10)
C60 C55 C56 C57 0.1(11)
C60 C59 C58 I6 179.2(6)
C60 C59 C58 C57 -1.7(12)
C1 C2 C30 C31 96.9(8)
C42 C41 C46 C45 -0.5(10)
C27 C26 C25 I3 179.2(5)
C27 C26 C25 C24 -0.8(11)
C46 C41 C42 C43 0.3(10)
C16 C15 C20 C19 0.8(10)
C58 C57 C56 C55 -2.3(11)
C58 C59 C60 C55 -0.6(12)
C38 C37 C63 C64 85.1(8)
C38 C39 C34 C35 10.7(10)
C38 C39 C34 C40 -164.2(6)
C38 C39 C65 C66 85.6(9)
C40 O4 C41 C42 -12.9(9)
C40 O4 C41 C46 166.8(6)
C30 C2 C1 C7 5.3(9)
C30 C2 C1 C6 -176.9(6)
C34 C35 C61 C62 -91.7(8)
C34 C39 C38 C54 168.6(6)
C34 C39 C38 C37 -6.7(10)
C34 C39 C65 C66 -96.9(8)
C9 C8 C13 C12 0.0(10)
C12 C11 C10 C9 -0.2(12)
C6 C5 C4 C3 5.7(10)
C6 C5 C4 C32 -175.0(6)
C6 C5 C21 O3 85.5(8)
C43 C44 C45 C46 2.0(11)
C10 C11 C12 C13 0.4(12)
C24 C23 C22 O3 -179.3(7)
C24 C23 C22 C27 -1.4(12)
C53 C48 C49 C50 0.4(9)
C56 C55 C60 C59 1.3(11)
C56 C57 C58 I6 -177.8(5)
C56 C57 C58 C59 3.1(11)
C65 C39 C38 C54 -13.8(10)
C65 C39 C38 C37 170.8(6)
C65 C39 C34 C35 -166.9(6)
C65 C39 C34 C40 18.2(10)
C45 C44 C43 C42 -2.2(12)
C29 C28 C6 C5 94.9(8)
C29 C28 C6 C1 -81.9(8)
